data_2226302
loop_
_publ_author_name
'Pan, Wei-Cheng'
'Lian, Hong-Lei'

_publ_section_title
;
 <i>catena</i>-Poly[[[diaquacopper(II)]-\m-2,2'-{[<i>p</i>-phenylenebis(oxymethylene)]bis(pyridinium-3,1-diyl)}diacetate]
 dibromide]
;
_journal_coeditor_code SU2168
_journal_issue 6
_journal_name_full 'Acta Crystallographica Section E'
_journal_page_first m607
_journal_paper_doi 10.1107/S1600536810014510
_journal_volume 66
_journal_year 2010
_chemical_formula_iupac '[Cu (C22 H20 N2 O6) (H2 O)2] Br2'
_chemical_formula_moiety 'C22 H24 Cu N2 O8 2+, 2(Br -)'
_chemical_formula_sum 'C22 H24 Br2 Cu N2 O8'
_chemical_formula_weight 667.78
_chemical_name_systematic
;
<i>catena</i>-Poly[[[diaquacopper(II)]-\m-2,2'-{[<i>p</i>-
phenylenebis(oxymethylene)]bis(pyridinium-3,1-diyl)}diacetate] dibromide]
;
_space_group_IT_number 2
_symmetry_cell_setting triclinic
_symmetry_space_group_name_Hall '-P 1'
_symmetry_space_group_name_H-M 'P -1'
_atom_sites_solution_hydrogens geom
_atom_sites_solution_primary direct
_atom_sites_solution_secondary difmap
_audit_creation_method SHELXL97
_cell_angle_alpha 64.194(2)
_cell_angle_beta 79.405(2)
_cell_angle_gamma 77.000(2)
_cell_formula_units_Z 1
_cell_length_a 7.5422(7)
_cell_length_b 9.3001(8)
_cell_length_c 9.9890(9)
_cell_measurement_reflns_used 126
_cell_measurement_temperature 293(2)
_cell_measurement_theta_max 27.50
_cell_measurement_theta_min 2.03
_cell_volume 611.66(10)
_computing_cell_refinement 'SAINT (Bruker, 2007)'
_computing_data_collection 'SMART (Bruker, 2007)'
_computing_data_reduction 'SAINT (Bruker, 2007)'
_computing_molecular_graphics 'SHELXTL (Sheldrick, 2008)'
_computing_publication_material 'SHELXTL (Sheldrick, 2008)'
_computing_structure_refinement 'SHELXL97 (Sheldrick, 2008)'
_computing_structure_solution 'SHELXS97 (Sheldrick, 2008)'
_diffrn_ambient_temperature 293(2)
_diffrn_measured_fraction_theta_full 0.983
_diffrn_measured_fraction_theta_max 0.983
_diffrn_measurement_device_type 'Bruker SMART CCD area-detector'
_diffrn_measurement_method 'phi and omega scans'
_diffrn_radiation_monochromator graphite
_diffrn_radiation_source 'fine-focus sealed tube'
_diffrn_radiation_type MoK\a
_diffrn_radiation_wavelength 0.71073
_diffrn_reflns_av_R_equivalents 0.0871
_diffrn_reflns_av_sigmaI/netI 0.0737
_diffrn_reflns_limit_h_max 8
_diffrn_reflns_limit_h_min -8
_diffrn_reflns_limit_k_max 11
_diffrn_reflns_limit_k_min -10
_diffrn_reflns_limit_l_max 11
_diffrn_reflns_limit_l_min -10
_diffrn_reflns_number 3313
_diffrn_reflns_theta_full 25.00
_diffrn_reflns_theta_max 25.01
_diffrn_reflns_theta_min 2.28
_diffrn_standards_decay_% 0
_diffrn_standards_number 0
_exptl_absorpt_coefficient_mu 4.209
_exptl_absorpt_correction_T_max 0.3649
_exptl_absorpt_correction_T_min 0.2182
_exptl_absorpt_correction_type multi-scan
_exptl_absorpt_process_details '(SADABS; Sheldrick, 1996)'
_exptl_crystal_colour blue
_exptl_crystal_density_diffrn 1.813
_exptl_crystal_density_method 'not measured'
_exptl_crystal_description block
_exptl_crystal_F_000 333
_exptl_crystal_size_max 0.52
_exptl_crystal_size_mid 0.30
_exptl_crystal_size_min 0.30
_refine_diff_density_max 0.819
_refine_diff_density_min -0.948
_refine_ls_extinction_method none
_refine_ls_goodness_of_fit_ref 1.026
_refine_ls_hydrogen_treatment constr
_refine_ls_matrix_type full
_refine_ls_number_parameters 160
_refine_ls_number_reflns 2129
_refine_ls_number_restraints 3
_refine_ls_restrained_S_all 1.498
_refine_ls_R_factor_all 0.0689
_refine_ls_R_factor_gt 0.0608
_refine_ls_shift/su_max 0.000
_refine_ls_shift/su_mean 0.000
_refine_ls_structure_factor_coef Fsqd
_refine_ls_weighting_details 'calc w=1/[\s^2^(Fo^2^)+(0.1116P)^2^] where P=(Fo^2^+2Fc^2^)/3'
_refine_ls_weighting_scheme calc
_refine_ls_wR_factor_gt 0.1563
_refine_ls_wR_factor_ref 0.1629
_reflns_number_gt 1746
_reflns_number_total 2129
_reflns_threshold_expression I>2\s(I)
_cod_data_source_file su2168.cif
_cod_data_source_block I
_cod_database_code 2226302
_cod_database_fobs_code 2226302

loop_
_symmetry_equiv_pos_as_xyz
'x, y, z'
'-x, -y, -z'

loop_
_atom_site_type_symbol
_atom_site_label
_atom_site_fract_x
_atom_site_fract_y
_atom_site_fract_z
_atom_site_U_iso_or_equiv
_atom_site_adp_type
_atom_site_calc_flag
_atom_site_refinement_flags
_atom_site_occupancy
_atom_site_disorder_assembly
_atom_site_disorder_group
Cu Cu1 0.5000 0.5000 0.5000 0.0266(4) Uani d S 1 . .
Br Br1 -0.09111(11) 0.71414(10) 0.61132(10) 0.0434(4) Uani d . 1 . .
O O1 0.4292(7) 0.6175(6) 0.6239(5) 0.0288(12) Uani d . 1 . .
O O1W 0.2454(8) 0.4936(11) 0.5040(10) 0.089(3) Uani d D 1 . .
H H1WA 0.1963 0.4563 0.4678 0.133 Uiso d RD 1 . .
H H1WB 0.1830 0.5087 0.5306 0.133 Uiso d RD 1 . .
O O2 0.4295(9) 0.8338(7) 0.4071(6) 0.0462(16) Uani d . 1 . .
O O3 0.7158(10) 0.8939(9) 0.9512(7) 0.0570(19) Uani d . 1 . .
N N1 0.3377(9) 0.7917(7) 0.7897(7) 0.0290(14) Uani d . 1 . .
C C1 0.4042(10) 0.7683(9) 0.5435(8) 0.0293(16) Uani d . 1 . .
C C2 0.3214(11) 0.8765(9) 0.6271(8) 0.0315(17) Uani d . 1 . .
H H2A 0.3826 0.9702 0.5861 0.038 Uiso calc R 1 . .
H H2B 0.1932 0.9148 0.6107 0.038 Uiso calc R 1 . .
C C3 0.2186(11) 0.6898(10) 0.8751(9) 0.0347(18) Uani d . 1 . .
H H3A 0.1288 0.6746 0.8321 0.042 Uiso calc R 1 . .
C C4 0.2320(11) 0.6095(10) 1.0252(9) 0.0375(19) Uani d . 1 . .
H H4A 0.1528 0.5373 1.0848 0.045 Uiso calc R 1 . .
C C5 0.3618(12) 0.6351(10) 1.0880(9) 0.0381(19) Uani d . 1 . .
H H5A 0.3681 0.5819 1.1907 0.046 Uiso calc R 1 . .
C C6 0.4849(11) 0.7399(9) 1.0003(8) 0.0313(17) Uani d . 1 . .
C C7 0.4693(11) 0.8171(9) 0.8479(8) 0.0292(16) Uani d . 1 . .
H H7A 0.5501 0.8867 0.7856 0.035 Uiso calc R 1 . .
C C8 0.6243(13) 0.7737(11) 1.0664(10) 0.043(2) Uani d . 1 . .
H H8A 0.5654 0.8110 1.1431 0.051 Uiso calc R 1 . .
H H8B 0.7109 0.6759 1.1117 0.051 Uiso calc R 1 . .
C C9 0.8556(11) 0.9412(11) 0.9825(10) 0.0377(19) Uani d . 1 . .
C C10 0.9060(12) 0.8939(11) 1.1252(9) 0.040(2) Uani d . 1 . .
H H10A 0.8431 0.8239 1.2087 0.047 Uiso calc R 1 . .
C C11 0.9504(12) 1.0480(11) 0.8589(9) 0.039(2) Uani d . 1 . .
H H11A 0.9157 1.0805 0.7640 0.047 Uiso calc R 1 . .

loop_
_atom_site_aniso_label
_atom_site_aniso_U_11
_atom_site_aniso_U_22
_atom_site_aniso_U_33
_atom_site_aniso_U_12
_atom_site_aniso_U_13
_atom_site_aniso_U_23
Cu1 0.0268(7) 0.0331(8) 0.0283(7) -0.0080(5) -0.0023(5) -0.0189(6)
Br1 0.0384(6) 0.0471(6) 0.0532(7) -0.0103(4) -0.0074(4) -0.0258(5)
O1 0.032(3) 0.034(3) 0.026(3) -0.006(2) -0.002(2) -0.018(2)
O1W 0.028(3) 0.140(8) 0.172(9) -0.013(4) 0.001(4) -0.136(8)
O2 0.077(5) 0.041(3) 0.021(3) -0.016(3) 0.001(3) -0.012(2)
O3 0.063(4) 0.075(5) 0.038(4) -0.035(4) -0.015(3) -0.013(3)
N1 0.036(3) 0.028(3) 0.027(3) -0.006(3) -0.001(3) -0.014(3)
C1 0.031(4) 0.032(4) 0.032(4) -0.010(3) -0.005(3) -0.017(3)
C2 0.042(4) 0.025(4) 0.028(4) -0.008(3) -0.005(3) -0.010(3)
C3 0.035(4) 0.037(4) 0.037(4) -0.008(3) -0.002(3) -0.019(4)
C4 0.038(5) 0.041(5) 0.031(4) -0.015(4) 0.005(3) -0.012(4)
C5 0.045(5) 0.039(4) 0.022(4) -0.002(4) -0.002(3) -0.007(3)
C6 0.036(4) 0.033(4) 0.028(4) 0.001(3) -0.007(3) -0.017(3)
C7 0.035(4) 0.026(4) 0.029(4) -0.007(3) -0.003(3) -0.013(3)
C8 0.050(5) 0.047(5) 0.034(4) -0.006(4) -0.011(4) -0.018(4)
C9 0.036(4) 0.046(5) 0.042(5) -0.001(4) -0.014(4) -0.026(4)
C10 0.042(5) 0.042(5) 0.035(4) -0.003(4) -0.004(4) -0.018(4)
C11 0.041(5) 0.053(5) 0.032(4) -0.004(4) -0.012(4) -0.023(4)

loop_
_atom_type_symbol
_atom_type_description
_atom_type_scat_dispersion_real
_atom_type_scat_dispersion_imag
_atom_type_scat_source
C C 0.0033 0.0016 'International Tables Vol C Tables 4.2.6.8 and 6.1.1.4'
H H 0.0000 0.0000 'International Tables Vol C Tables 4.2.6.8 and 6.1.1.4'
N N 0.0061 0.0033 'International Tables Vol C Tables 4.2.6.8 and 6.1.1.4'
O O 0.0106 0.0060 'International Tables Vol C Tables 4.2.6.8 and 6.1.1.4'
Cu Cu 0.3201 1.2651 'International Tables Vol C Tables 4.2.6.8 and 6.1.1.4'
Br Br -0.2901 2.4595 'International Tables Vol C Tables 4.2.6.8 and 6.1.1.4'

loop_
_geom_angle_atom_site_label_1
_geom_angle_atom_site_label_2
_geom_angle_atom_site_label_3
_geom_angle_site_symmetry_1
_geom_angle_site_symmetry_3
_geom_angle
_geom_angle_publ_flag
O1 Cu1 O1 2_666 . 180 ?
O1 Cu1 O1W 2_666 . 91.4(2) ?
O1 Cu1 O1W . . 88.6(2) ?
O1 Cu1 O1W 2_666 2_666 88.6(2) ?
O1 Cu1 O1W . 2_666 91.4(2) ?
O1W Cu1 O1W . 2_666 180 ?
C1 O1 Cu1 . . 110.1(5) ?
Cu1 O1W H1WA . . 131.9 ?
Cu1 O1W H1WB . . 138.6 ?
H1WA O1W H1WB . . 89.3 ?
C9 O3 C8 . . 119.4(7) ?
C7 N1 C3 . . 122.2(7) ?
C7 N1 C2 . . 119.7(6) ?
C3 N1 C2 . . 118.1(7) ?
O2 C1 O1 . . 126.5(7) ?
O2 C1 C2 . . 117.8(7) ?
O1 C1 C2 . . 115.6(6) ?
N1 C2 C1 . . 112.9(6) ?
N1 C2 H2A . . 109.0 ?
C1 C2 H2A . . 109.0 ?
N1 C2 H2B . . 109.0 ?
C1 C2 H2B . . 109.0 ?
H2A C2 H2B . . 107.8 ?
N1 C3 C4 . . 119.1(8) ?
N1 C3 H3A . . 120.5 ?
C4 C3 H3A . . 120.5 ?
C3 C4 C5 . . 120.1(8) ?
C3 C4 H4A . . 119.9 ?
C5 C4 H4A . . 119.9 ?
C4 C5 C6 . . 120.9(7) ?
C4 C5 H5A . . 119.5 ?
C6 C5 H5A . . 119.5 ?
C7 C6 C5 . . 117.4(7) ?
C7 C6 C8 . . 120.6(7) ?
C5 C6 C8 . . 122.0(7) ?
N1 C7 C6 . . 120.3(7) ?
N1 C7 H7A . . 119.8 ?
C6 C7 H7A . . 119.8 ?
O3 C8 C6 . . 108.1(7) ?
O3 C8 H8A . . 110.1 ?
C6 C8 H8A . . 110.1 ?
O3 C8 H8B . . 110.1 ?
C6 C8 H8B . . 110.1 ?
H8A C8 H8B . . 108.4 ?
O3 C9 C11 . . 115.3(7) ?
O3 C9 C10 . . 125.3(8) ?
C11 C9 C10 . . 119.4(8) ?
C11 C10 C9 2_777 . 119.3(8) ?
C11 C10 H10A 2_777 . 120.4 ?
C9 C10 H10A . . 120.4 ?
C10 C11 C9 2_777 . 121.3(8) ?
C10 C11 H11A 2_777 . 119.3 ?
C9 C11 H11A . . 119.3 ?

loop_
_geom_bond_atom_site_label_1
_geom_bond_atom_site_label_2
_geom_bond_site_symmetry_2
_geom_bond_distance
_geom_bond_publ_flag
Cu1 O1 2_666 1.919(5) ?
Cu1 O1 . 1.919(5) ?
Cu1 O1W . 1.927(6) ?
Cu1 O1W 2_666 1.927(6) ?
O1 C1 . 1.266(9) ?
O1W H1WA . 0.7774 ?
O1W H1WB . 0.5183 ?
O2 C1 . 1.223(9) ?
O3 C9 . 1.361(11) ?
O3 C8 . 1.409(11) ?
N1 C7 . 1.348(10) ?
N1 C3 . 1.353(10) ?
N1 C2 . 1.480(9) ?
C1 C2 . 1.535(10) ?
C2 H2A . 0.9700 ?
C2 H2B . 0.9700 ?
C3 C4 . 1.365(11) ?
C3 H3A . 0.9300 ?
C4 C5 . 1.368(12) ?
C4 H4A . 0.9300 ?
C5 C6 . 1.394(12) ?
C5 H5A . 0.9300 ?
C6 C7 . 1.387(11) ?
C6 C8 . 1.492(12) ?
C7 H7A . 0.9300 ?
C8 H8A . 0.9700 ?
C8 H8B . 0.9700 ?
C9 C11 . 1.396(12) ?
C9 C10 . 1.396(12) ?
C10 C11 2_777 1.376(13) ?
C10 H10A . 0.9300 ?
C11 C10 2_777 1.376(13) ?
C11 H11A . 0.9300 ?

loop_
_geom_hbond_atom_site_label_D
_geom_hbond_atom_site_label_H
_geom_hbond_atom_site_label_A
_geom_hbond_site_symmetry_A
_geom_hbond_distance_DH
_geom_hbond_distance_HA
_geom_hbond_distance_DA
_geom_hbond_angle_DHA
O1W H1WB Br1 1 0.52 2.74 3.220(9) 155
O1W H1WA Br1 2_566 0.78 2.38 3.139(9) 167

loop_
_geom_torsion_atom_site_label_1
_geom_torsion_atom_site_label_2
_geom_torsion_atom_site_label_3
_geom_torsion_atom_site_label_4
_geom_torsion_site_symmetry_1
_geom_torsion_site_symmetry_2
_geom_torsion_site_symmetry_3
_geom_torsion_site_symmetry_4
_geom_torsion
_geom_torsion_publ_flag
O1 Cu1 O1 C1 2_666 . . . 11E1(10) ?
O1W Cu1 O1 C1 . . . . -91.2(6) ?
O1W Cu1 O1 C1 2_666 . . . 88.8(6) ?
Cu1 O1 C1 O2 . . . . -3.7(10) ?
Cu1 O1 C1 C2 . . . . 171.9(5) ?
C7 N1 C2 C1 . . . . 101.3(8) ?
C3 N1 C2 C1 . . . . -78.4(9) ?
O2 C1 C2 N1 . . . . -166.3(7) ?
O1 C1 C2 N1 . . . . 17.8(9) ?
C7 N1 C3 C4 . . . . -0.1(12) ?
C2 N1 C3 C4 . . . . 179.5(7) ?
N1 C3 C4 C5 . . . . 1.4(12) ?
C3 C4 C5 C6 . . . . -1.5(13) ?
C4 C5 C6 C7 . . . . 0.4(12) ?
C4 C5 C6 C8 . . . . 178.2(8) ?
C3 N1 C7 C6 . . . . -1.1(11) ?
C2 N1 C7 C6 . . . . 179.3(7) ?
C5 C6 C7 N1 . . . . 0.9(11) ?
C8 C6 C7 N1 . . . . -176.9(7) ?
C9 O3 C8 C6 . . . . -177.3(7) ?
C7 C6 C8 O3 . . . . 2.8(11) ?
C5 C6 C8 O3 . . . . -175.0(7) ?
C8 O3 C9 C11 . . . . 173.5(8) ?
C8 O3 C9 C10 . . . . -7.8(13) ?
O3 C9 C10 C11 . . . 2_777 -179.5(9) ?
C11 C9 C10 C11 . . . 2_777 -0.8(14) ?
O3 C9 C11 C10 . . . 2_777 179.6(8) ?
C10 C9 C11 C10 . . . 2_777 0.8(14) ?
